data_1567613
loop_
_publ_author_name
'Decato, Daniel A.'
'Sun, Jiyu'
'Boller, Madeleine R.'
'Berryman, Orion B.'

_publ_section_title
;
 Pushing the limits of the hydrogen bond enhanced halogen bond---the case
 of the C--H hydrogen bond
;
_journal_issue 37
_journal_name_full 'Chemical Science'
_journal_page_first 11156
_journal_page_last 11162
_journal_paper_doi 10.1039/D2SC03792K
_journal_volume 13
_journal_year 2022
_chemical_formula_moiety 'C22 H14 I2 N, I'
_chemical_formula_sum 'C22 H14 I3 N'
_chemical_formula_weight 673.04
_space_group_crystal_system orthorhombic
_space_group_IT_number 60
_space_group_name_Hall '-P 2n 2ab'
_space_group_name_H-M_alt 'P b c n'
_atom_sites_solution_hydrogens geom
_atom_sites_solution_primary dual
_audit_creation_date 2020-06-12
_audit_creation_method
;
Olex2 1.2
(compiled 2018.05.29 svn.r3508 for OlexSys, GUI svn.r5506)
;
_audit_update_record
;
2021-04-02 deposited with the CCDC.	2022-08-31 downloaded from the CCDC.
;
_cell_angle_alpha 90
_cell_angle_beta 90
_cell_angle_gamma 90
_cell_formula_units_Z 4
_cell_length_a 21.0383(12)
_cell_length_b 13.7820(8)
_cell_length_c 7.3031(4)
_cell_measurement_reflns_used 9910
_cell_measurement_temperature 100
_cell_measurement_theta_max 29.556
_cell_measurement_theta_min 2.956
_cell_volume 2117.5(2)
_computing_cell_refinement 'SAINT V8.38A (BRUKER, 2016)'
_computing_data_collection 'APEX3 (Bruker-AXS, 2016)'
_computing_data_reduction 'SAINT V8.38A (BRUKER, 2016)'
_computing_molecular_graphics 'Olex2 (Dolomanov et al., 2009)'
_computing_publication_material 'Olex2 (Dolomanov et al., 2009)'
_computing_structure_refinement 'ShelXL (Sheldrick, 2015)'
_computing_structure_solution 'ShelXT (Sheldrick, 2015)'
_diffrn_ambient_temperature 100
_diffrn_detector 'Bruker Photon-100 area detector'
_diffrn_detector_area_resol_mean 10.5
_diffrn_detector_type 'CMOS area detector'
_diffrn_measured_fraction_theta_full 0.999
_diffrn_measured_fraction_theta_max 0.999
_diffrn_measurement_device 'Fixed Chi Three-Circle Diffractometer'
_diffrn_measurement_device_type 'Bruker D8 VENTURE Duo'
_diffrn_measurement_method '\w and \f scans'
_diffrn_radiation_monochromator 'TRIUMPH graphite'
_diffrn_radiation_probe x-ray
_diffrn_radiation_type MoK\a
_diffrn_radiation_wavelength 0.71073
_diffrn_reflns_av_R_equivalents 0.0595
_diffrn_reflns_av_unetI/netI 0.0283
_diffrn_reflns_Laue_measured_fraction_full 0.999
_diffrn_reflns_Laue_measured_fraction_max 0.999
_diffrn_reflns_limit_h_max 28
_diffrn_reflns_limit_h_min -29
_diffrn_reflns_limit_k_max 19
_diffrn_reflns_limit_k_min -19
_diffrn_reflns_limit_l_max 9
_diffrn_reflns_limit_l_min -10
_diffrn_reflns_number 44308
_diffrn_reflns_point_group_measured_fraction_full 0.999
_diffrn_reflns_point_group_measured_fraction_max 0.999
_diffrn_reflns_theta_full 25.242
_diffrn_reflns_theta_max 29.606
_diffrn_reflns_theta_min 2.956
_diffrn_source 'sealed tube'
_diffrn_source_type fine-focus
_diffrn_standards_number 0
_exptl_absorpt_coefficient_mu 4.434
_exptl_absorpt_correction_T_max 0.5640
_exptl_absorpt_correction_T_min 0.4356
_exptl_absorpt_correction_type multi-scan
_exptl_absorpt_process_details
'SADABS-2016/2 (Bruker,2016/2) was used for absorption correction. wR2(int) was 0.0626 before and 0.0559 after correction. The Ratio of minimum to maximum transmission is 0.7723. The \l/2 correction factor is Not present.'
_exptl_crystal_colour yellow
_exptl_crystal_density_diffrn 2.111
_exptl_crystal_description rod
_exptl_crystal_F_000 1248
_exptl_crystal_size_max 0.45
_exptl_crystal_size_mid 0.02
_exptl_crystal_size_min 0.02
_refine_diff_density_max 0.759
_refine_diff_density_min -0.501
_refine_diff_density_rms 0.145
_refine_ls_extinction_method none
_refine_ls_goodness_of_fit_ref 1.058
_refine_ls_hydrogen_treatment constr
_refine_ls_matrix_type full
_refine_ls_number_parameters 121
_refine_ls_number_reflns 2984
_refine_ls_number_restraints 0
_refine_ls_restrained_S_all 1.058
_refine_ls_R_factor_all 0.0444
_refine_ls_R_factor_gt 0.0265
_refine_ls_shift/su_max 0.001
_refine_ls_shift/su_mean 0.000
_refine_ls_structure_factor_coef Fsqd
_refine_ls_weighting_details 'w=1/[\s^2^(Fo^2^)+(0.0207P)^2^+1.4477P] where P=(Fo^2^+2Fc^2^)/3'
_refine_ls_weighting_scheme calc
_refine_ls_wR_factor_gt 0.0446
_refine_ls_wR_factor_ref 0.0484
_reflns_Friedel_coverage 0.000
_reflns_number_gt 2354
_reflns_number_total 2984
_reflns_threshold_expression 'I > 2\s(I)'
_cod_data_source_file d2sc03792k2.cif
_cod_data_source_block umt_ob175
_cod_depositor_comments
;
The following automatic conversions were performed:

data item '_diffrn_radiation_probe' value 'X-ray' was changed to
'x-ray' in accordance with the
/home/data/users/saulius/crontab/automatic-downloads/rss-feeds/RSC/lib/dictionaries/cif_core.dic
dictionary named 'cif_core.dic' version 2.4.2 last updated on
2011-04-26.

Automatic conversion script
Id: cif_fix_values 7556 2019-12-06 15:28:31Z antanas 

 Adding full bibliography for 1567609--1567616.cif.
;
_cod_database_code 1567613
_shelx_shelxl_version_number 2018/3
_shelx_space_group_comment
;
The symmetry employed for this shelxl refinement is uniquely defined
by the following loop, which should always be used as a source of
symmetry information in preference to the above space-group names.
They are only intended as comments.
;
_shelx_estimated_absorpt_t_max 0.917
_shelx_estimated_absorpt_t_min 0.240
_olex2_refinement_description
;
1. Fixed Uiso
 At 1.2 times of:
  All C(H) groups
 At 1.5 times of:
  All C(H,H,H) groups
2. Others
 Fixed Sof: H12A(0.5) H12B(0.5) H12C(0.5)
3.a Aromatic/amide H refined with riding coordinates:
 C1(H1), C3(H3), C8(H8), C9(H9), C10(H10), C11(H11)
3.b Idealised Me refined as rotating group:
 C12(H12A,H12B,H12C)
;
_olex2_submission_special_instructions 'No special instructions were received'

loop_
_space_group_symop_operation_xyz
'x, y, z'
'-x+1/2, -y+1/2, z+1/2'
'-x, y, -z+1/2'
'x+1/2, -y+1/2, -z'
'-x, -y, -z'
'x-1/2, y-1/2, -z-1/2'
'x, -y, z-1/2'
'-x-1/2, y-1/2, z'

loop_
_atom_site_label
_atom_site_type_symbol
_atom_site_fract_x
_atom_site_fract_y
_atom_site_fract_z
_atom_site_U_iso_or_equiv
_atom_site_adp_type
_atom_site_occupancy
_atom_site_site_symmetry_order
_atom_site_calc_flag
_atom_site_refinement_flags_posn
_atom_site_refinement_flags_adp
_atom_site_refinement_flags_occupancy
_atom_site_disorder_assembly
_atom_site_disorder_group
I1 I 0.35678(2) 0.68214(2) 0.65645(2) 0.01439(5) Uani 1 1 d . . . . .
I2 I 0.500000 0.82437(2) 0.750000 0.01423(6) Uani 1 2 d S T P . .
N1 N 0.500000 0.2069(2) 0.750000 0.0108(6) Uani 1 2 d S T P . .
C1 C 0.44572(13) 0.25409(19) 0.7183(3) 0.0134(5) Uani 1 1 d . . . . .
H1 H 0.407820 0.218369 0.696926 0.016 Uiso 1 1 calc R . . . .
C2 C 0.44398(13) 0.35564(19) 0.7161(4) 0.0134(6) Uani 1 1 d . . . . .
C3 C 0.500000 0.4057(3) 0.750000 0.0138(8) Uani 1 2 d S T P . .
H3 H 0.500000 0.474640 0.750003 0.017 Uiso 1 2 calc RS T P . .
C4 C 0.38556(13) 0.4040(2) 0.6801(4) 0.0152(6) Uani 1 1 d . . . . .
C5 C 0.33748(13) 0.44700(19) 0.6468(4) 0.0135(5) Uani 1 1 d . . . . .
C6 C 0.27968(13) 0.4963(2) 0.5994(3) 0.0127(5) Uani 1 1 d . . . . .
C7 C 0.27642(12) 0.5978(2) 0.5893(3) 0.0132(6) Uani 1 1 d . . . . .
C8 C 0.22039(14) 0.6427(2) 0.5335(4) 0.0162(6) Uani 1 1 d . . . . .
H8 H 0.218262 0.711493 0.526308 0.019 Uiso 1 1 calc R . . . .
C9 C 0.16775(13) 0.5872(2) 0.4886(4) 0.0173(6) Uani 1 1 d . . . . .
H9 H 0.130014 0.618075 0.447111 0.021 Uiso 1 1 calc R . . . .
C10 C 0.16975(13) 0.4868(2) 0.5037(4) 0.0186(6) Uani 1 1 d . . . . .
H10 H 0.133017 0.449317 0.476943 0.022 Uiso 1 1 calc R . . . .
C11 C 0.22527(13) 0.4416(2) 0.5576(4) 0.0161(6) Uani 1 1 d . . . . .
H11 H 0.226653 0.372868 0.566476 0.019 Uiso 1 1 calc R . . . .
C12 C 0.500000 0.0993(3) 0.750000 0.0162(8) Uani 1 2 d S T P . .
H12A H 0.471276 0.075628 0.845703 0.024 Uiso 0.5 1 calc GR . . A -1
H12B H 0.543133 0.075628 0.773809 0.024 Uiso 0.5 1 calc GR . . A -1
H12C H 0.485591 0.075628 0.630488 0.024 Uiso 0.5 1 calc GR . . A -1

loop_
_atom_site_aniso_label
_atom_site_aniso_U_11
_atom_site_aniso_U_22
_atom_site_aniso_U_33
_atom_site_aniso_U_23
_atom_site_aniso_U_13
_atom_site_aniso_U_12
I1 0.01498(9) 0.01288(9) 0.01531(9) -0.00170(7) -0.00029(7) -0.00083(8)
I2 0.01360(12) 0.01607(12) 0.01302(12) 0.000 0.00141(9) 0.000
N1 0.0119(15) 0.0107(14) 0.0097(15) 0.000 0.0022(13) 0.000
C1 0.0110(12) 0.0176(14) 0.0118(13) -0.0013(11) 0.0003(11) -0.0006(11)
C2 0.0136(14) 0.0144(13) 0.0121(13) -0.0009(11) 0.0000(11) 0.0007(11)
C3 0.019(2) 0.0095(17) 0.0132(18) 0.000 0.0019(17) 0.000
C4 0.0151(14) 0.0150(14) 0.0155(14) -0.0021(11) -0.0002(11) -0.0010(12)
C5 0.0159(13) 0.0109(13) 0.0137(13) -0.0019(11) 0.0000(11) -0.0015(11)
C6 0.0127(13) 0.0158(13) 0.0095(12) 0.0021(10) 0.0014(11) 0.0023(11)
C7 0.0121(13) 0.0164(14) 0.0111(12) -0.0002(11) 0.0019(11) -0.0028(11)
C8 0.0197(15) 0.0138(13) 0.0152(14) 0.0003(11) 0.0014(12) 0.0036(12)
C9 0.0136(14) 0.0234(16) 0.0151(13) 0.0019(12) -0.0004(11) 0.0078(12)
C10 0.0134(14) 0.0248(17) 0.0177(14) -0.0016(12) 0.0009(12) -0.0036(13)
C11 0.0160(14) 0.0137(13) 0.0187(13) 0.0014(12) 0.0019(12) 0.0005(11)
C12 0.020(2) 0.0104(18) 0.0185(19) 0.000 0.0027(18) 0.000

loop_
_atom_type_symbol
_atom_type_description
_atom_type_scat_dispersion_real
_atom_type_scat_dispersion_imag
_atom_type_scat_source
C C 0.0033 0.0016 'International Tables Vol C Tables 4.2.6.8 and 6.1.1.4'
H H 0.0000 0.0000 'International Tables Vol C Tables 4.2.6.8 and 6.1.1.4'
I I -0.4742 1.8119 'International Tables Vol C Tables 4.2.6.8 and 6.1.1.4'
N N 0.0061 0.0033 'International Tables Vol C Tables 4.2.6.8 and 6.1.1.4'

loop_
_geom_angle_atom_site_label_1
_geom_angle_atom_site_label_2
_geom_angle_atom_site_label_3
_geom_angle
_geom_angle_site_symmetry_1
_geom_angle_site_symmetry_3
_geom_angle_publ_flag
C1 N1 C1 121.7(3) . 3_656 ?
C1 N1 C12 119.17(16) . . ?
C1 N1 C12 119.17(16) 3_656 . ?
N1 C1 C2 120.8(3) . . ?
C1 C2 C4 119.5(3) . . ?
C3 C2 C1 118.2(3) . . ?
C3 C2 C4 122.2(3) . . ?
C2 C3 C2 120.4(3) . 3_656 ?
C5 C4 C2 177.9(3) . . ?
C4 C5 C6 177.5(3) . . ?
C7 C6 C5 121.7(2) . . ?
C7 C6 C11 118.9(2) . . ?
C11 C6 C5 119.3(2) . . ?
C6 C7 I1 119.88(19) . . ?
C8 C7 I1 120.1(2) . . ?
C8 C7 C6 120.0(3) . . ?
C9 C8 C7 120.0(3) . . ?
C8 C9 C10 120.5(3) . . ?
C11 C10 C9 119.9(3) . . ?
C10 C11 C6 120.6(3) . . ?

loop_
_geom_bond_atom_site_label_1
_geom_bond_atom_site_label_2
_geom_bond_distance
_geom_bond_site_symmetry_2
_geom_bond_publ_flag
I1 C7 2.109(3) . ?
N1 C1 1.334(3) 3_656 ?
N1 C1 1.334(3) . ?
N1 C12 1.482(5) . ?
C1 C2 1.400(4) . ?
C2 C3 1.388(3) . ?
C2 C4 1.423(4) . ?
C4 C5 1.197(4) . ?
C5 C6 1.435(4) . ?
C6 C7 1.403(4) . ?
C6 C11 1.404(4) . ?
C7 C8 1.392(4) . ?
C8 C9 1.386(4) . ?
C9 C10 1.389(4) . ?
C10 C11 1.381(4) . ?
